data_4329393
loop_
_publ_author_name
'Yu-Chiao Liu'
'Tao-Hung Yen'
'Yu-Jan Tseng'
'Ching-Han Hu'
'Gene-Hsiang Lee'
'Ming-Hsi Chiang'

_publ_section_title
;
 Electron Delocalization from the Fullerene Attachment to the Diiron Core
 within the Active-Site Mimics of [FeFe]Hydrogenase
;
_journal_name_full 'Inorganic Chemistry'
_journal_page_first 5997
_journal_page_last 5999
_journal_paper_doi 10.1021/ic3007298
_journal_volume 51
_journal_year 2012
_chemical_formula_sum 'C29 H19 Fe2 O5 P S2'
_chemical_formula_weight 654.23
_chemical_name_systematic
; 
 ? 
;
_space_group_IT_number 2
_symmetry_cell_setting triclinic
_symmetry_space_group_name_Hall '-P 1'
_symmetry_space_group_name_H-M 'P -1'
_atom_sites_solution_hydrogens geom
_atom_sites_solution_primary direct
_atom_sites_solution_secondary difmap
_audit_creation_method SHELXL-97
_cell_angle_alpha 64.5114(10)
_cell_angle_beta 66.7002(11)
_cell_angle_gamma 68.1529(11)
_cell_formula_units_Z 2
_cell_length_a 10.6019(6)
_cell_length_b 12.1058(7)
_cell_length_c 13.0037(7)
_cell_measurement_reflns_used 6495
_cell_measurement_temperature 150(2)
_cell_measurement_theta_max 27.36
_cell_measurement_theta_min 2.16
_cell_volume 1341.99(13)
_computing_cell_refinement 'Bruker SAINT'
_computing_data_collection 'Bruker SMART'
_computing_data_reduction 'Bruker SAINT'
_computing_molecular_graphics 'Bruker SHELXTL'
_computing_publication_material 'Bruker SHELXTL'
_computing_structure_refinement 'SHELXL-97 (Sheldrick, 1997)'
_computing_structure_solution 'SHELXS-97 (Sheldrick, 1990)'
_diffrn_ambient_temperature 150(2)
_diffrn_measured_fraction_theta_full 0.998
_diffrn_measured_fraction_theta_max 0.998
_diffrn_measurement_device_type 'BRUKER SMART APEXCCD area detector'
_diffrn_measurement_method 'omega scans'
_diffrn_radiation_monochromator graphite
_diffrn_radiation_source 'fine-focus sealed tube'
_diffrn_radiation_type MoK\a
_diffrn_radiation_wavelength 0.71073
_diffrn_reflns_av_R_equivalents 0.0280
_diffrn_reflns_av_sigmaI/netI 0.0327
_diffrn_reflns_limit_h_max 13
_diffrn_reflns_limit_h_min -13
_diffrn_reflns_limit_k_max 15
_diffrn_reflns_limit_k_min -15
_diffrn_reflns_limit_l_max 16
_diffrn_reflns_limit_l_min -16
_diffrn_reflns_number 17816
_diffrn_reflns_theta_full 27.50
_diffrn_reflns_theta_max 27.50
_diffrn_reflns_theta_min 1.81
_exptl_absorpt_coefficient_mu 1.336
_exptl_absorpt_correction_T_max 0.8248
_exptl_absorpt_correction_T_min 0.6171
_exptl_absorpt_correction_type multi-scan
_exptl_crystal_colour red
_exptl_crystal_density_diffrn 1.619
_exptl_crystal_density_meas ?
_exptl_crystal_description block
_exptl_crystal_F_000 664
_exptl_crystal_size_max 0.40
_exptl_crystal_size_mid 0.20
_exptl_crystal_size_min 0.15
_refine_diff_density_max 0.396
_refine_diff_density_min -0.261
_refine_diff_density_rms 0.062
_refine_ls_extinction_method none
_refine_ls_goodness_of_fit_ref 1.028
_refine_ls_hydrogen_treatment constr
_refine_ls_matrix_type full
_refine_ls_number_parameters 352
_refine_ls_number_reflns 6150
_refine_ls_number_restraints 0
_refine_ls_restrained_S_all 1.028
_refine_ls_R_factor_all 0.0338
_refine_ls_R_factor_gt 0.0296
_refine_ls_shift/su_max 0.001
_refine_ls_shift/su_mean 0.000
_refine_ls_structure_factor_coef Fsqd
_refine_ls_weighting_details 'calc w=1/[\s^2^(Fo^2^)+(0.0333P)^2^+0.5481P] where P=(Fo^2^+2Fc^2^)/3'
_refine_ls_weighting_scheme calc
_refine_ls_wR_factor_gt 0.0695
_refine_ls_wR_factor_ref 0.0718
_reflns_number_gt 5548
_reflns_number_total 6150
_reflns_threshold_expression >2sigma(I)
_cod_data_source_file ic3007298_si_003.cif
_cod_data_source_block ic15068
_cod_depositor_comments
;
The following automatic conversions were performed:

'_exptl_crystal_density_meas' value 'not_measured' was changed to '?'
- the value is perceived as not measured.

Automatic conversion script
Id: cif_fix_values 3008 2015-01-20 13:52:24Z robertas 
;
_cod_database_code 4329393

loop_
_symmetry_equiv_pos_as_xyz
'x, y, z'
'-x, -y, -z'

loop_
_atom_site_label
_atom_site_type_symbol
_atom_site_fract_x
_atom_site_fract_y
_atom_site_fract_z
_atom_site_U_iso_or_equiv
_atom_site_adp_type
_atom_site_occupancy
_atom_site_symmetry_multiplicity
_atom_site_calc_flag
_atom_site_refinement_flags
Fe1 Fe -0.07589(3) 0.23670(2) 0.19381(2) 0.01555(7) Uani 1 1 d .
Fe2 Fe -0.26686(3) 0.31762(2) 0.35096(2) 0.01850(7) Uani 1 1 d .
S1 S -0.07321(5) 0.15701(4) 0.38599(4) 0.01787(10) Uani 1 1 d .
S2 S -0.09131(5) 0.41713(4) 0.22064(4) 0.01836(10) Uani 1 1 d .
P1 P 0.14960(5) 0.15064(4) 0.10841(4) 0.01577(10) Uani 1 1 d .
C1 C -0.1340(2) 0.33107(18) 0.06492(17) 0.0227(4) Uani 1 1 d .
C2 C -0.14307(19) 0.11318(18) 0.21410(18) 0.0226(4) Uani 1 1 d .
C3 C -0.3846(2) 0.42242(19) 0.26206(19) 0.0251(4) Uani 1 1 d .
C4 C -0.3747(2) 0.2060(2) 0.42915(18) 0.0268(4) Uani 1 1 d .
C5 C -0.31918(19) 0.39205(18) 0.46064(17) 0.0233(4) Uani 1 1 d .
C6 C 0.03355(19) 0.23959(17) 0.38859(16) 0.0181(4) Uani 1 1 d .
C7 C 0.1251(2) 0.18617(18) 0.45822(16) 0.0221(4) Uani 1 1 d .
H7 H 0.1413 0.0988 0.5031 0.027 Uiso 1 1 calc R
C8 C 0.1931(2) 0.2626(2) 0.46144(17) 0.0270(4) Uani 1 1 d .
H8 H 0.2574 0.2270 0.5081 0.032 Uiso 1 1 calc R
C9 C 0.1681(2) 0.3899(2) 0.39740(18) 0.0279(4) Uani 1 1 d .
H9 H 0.2110 0.4420 0.4039 0.034 Uiso 1 1 calc R
C10 C 0.0800(2) 0.44267(19) 0.32309(18) 0.0240(4) Uani 1 1 d .
H10 H 0.0646 0.5298 0.2773 0.029 Uiso 1 1 calc R
C11 C 0.01581(18) 0.36558(17) 0.31763(16) 0.0186(4) Uani 1 1 d .
C12 C 0.18821(19) -0.02032(17) 0.14418(16) 0.0187(4) Uani 1 1 d .
C13 C 0.2679(2) -0.07814(18) 0.05861(18) 0.0253(4) Uani 1 1 d .
H13 H 0.3033 -0.0285 -0.0212 0.030 Uiso 1 1 calc R
C14 C 0.2961(2) -0.20803(19) 0.08890(19) 0.0309(5) Uani 1 1 d .
H14 H 0.3508 -0.2468 0.0298 0.037 Uiso 1 1 calc R
C15 C 0.2452(2) -0.28095(18) 0.20443(19) 0.0266(4) Uani 1 1 d .
H15 H 0.2647 -0.3698 0.2249 0.032 Uiso 1 1 calc R
C16 C 0.1660(2) -0.22481(18) 0.29028(18) 0.0255(4) Uani 1 1 d .
H16 H 0.1308 -0.2751 0.3699 0.031 Uiso 1 1 calc R
C17 C 0.13758(19) -0.09562(17) 0.26074(17) 0.0224(4) Uani 1 1 d .
H17 H 0.0830 -0.0576 0.3204 0.027 Uiso 1 1 calc R
C18 C 0.20907(19) 0.20558(16) -0.05387(16) 0.0179(4) Uani 1 1 d .
C19 C 0.1253(2) 0.20835(18) -0.11567(17) 0.0224(4) Uani 1 1 d .
H19 H 0.0375 0.1853 -0.0732 0.027 Uiso 1 1 calc R
C20 C 0.1693(2) 0.24441(18) -0.23839(18) 0.0267(4) Uani 1 1 d .
H20 H 0.1120 0.2456 -0.2797 0.032 Uiso 1 1 calc R
C21 C 0.2966(2) 0.27872(19) -0.30085(18) 0.0287(4) Uani 1 1 d .
H21 H 0.3259 0.3048 -0.3851 0.034 Uiso 1 1 calc R
C22 C 0.3811(2) 0.27511(19) -0.24092(18) 0.0284(4) Uani 1 1 d .
H22 H 0.4689 0.2979 -0.2840 0.034 Uiso 1 1 calc R
C23 C 0.3380(2) 0.23829(18) -0.11779(17) 0.0233(4) Uani 1 1 d .
H23 H 0.3969 0.2354 -0.0770 0.028 Uiso 1 1 calc R
C24 C 0.28487(18) 0.16954(17) 0.14837(16) 0.0184(4) Uani 1 1 d .
C25 C 0.37918(19) 0.06778(18) 0.20496(17) 0.0227(4) Uani 1 1 d .
H25 H 0.3750 -0.0161 0.2241 0.027 Uiso 1 1 calc R
C26 C 0.4795(2) 0.0894(2) 0.23339(18) 0.0275(4) Uani 1 1 d .
H26 H 0.5435 0.0202 0.2723 0.033 Uiso 1 1 calc R
C27 C 0.4861(2) 0.2112(2) 0.20530(18) 0.0280(4) Uani 1 1 d .
H27 H 0.5550 0.2253 0.2247 0.034 Uiso 1 1 calc R
C28 C 0.3931(2) 0.3127(2) 0.14898(18) 0.0257(4) Uani 1 1 d .
H28 H 0.3984 0.3964 0.1294 0.031 Uiso 1 1 calc R
C29 C 0.29215(19) 0.29174(18) 0.12125(17) 0.0216(4) Uani 1 1 d .
H29 H 0.2275 0.3614 0.0834 0.026 Uiso 1 1 calc R
O1 O -0.17814(17) 0.39348(14) -0.01453(13) 0.0348(4) Uani 1 1 d .
O2 O -0.18986(16) 0.03444(14) 0.22899(16) 0.0389(4) Uani 1 1 d .
O3 O -0.45836(17) 0.48827(15) 0.20421(15) 0.0380(4) Uani 1 1 d .
O4 O -0.44186(17) 0.13425(16) 0.47955(15) 0.0426(4) Uani 1 1 d .
O5 O -0.35213(16) 0.44256(14) 0.52680(13) 0.0322(3) Uani 1 1 d .

loop_
_atom_site_aniso_label
_atom_site_aniso_U_11
_atom_site_aniso_U_22
_atom_site_aniso_U_33
_atom_site_aniso_U_23
_atom_site_aniso_U_13
_atom_site_aniso_U_12
Fe1 0.01536(13) 0.01482(13) 0.01716(13) -0.00582(10) -0.00554(10) -0.00276(10)
Fe2 0.01491(13) 0.01934(14) 0.02075(14) -0.00835(11) -0.00400(10) -0.00273(10)
S1 0.0192(2) 0.0160(2) 0.0180(2) -0.00423(17) -0.00597(17) -0.00482(17)
S2 0.0196(2) 0.0153(2) 0.0205(2) -0.00509(17) -0.00735(18) -0.00365(17)
P1 0.0157(2) 0.0157(2) 0.0155(2) -0.00489(17) -0.00438(17) -0.00382(17)
C1 0.0228(9) 0.0214(9) 0.0262(10) -0.0109(8) -0.0084(8) -0.0025(7)
C2 0.0170(9) 0.0232(10) 0.0292(10) -0.0120(8) -0.0087(8) -0.0001(7)
C3 0.0211(9) 0.0242(10) 0.0332(11) -0.0133(9) -0.0068(8) -0.0051(8)
C4 0.0195(9) 0.0310(11) 0.0288(11) -0.0109(9) -0.0062(8) -0.0045(8)
C5 0.0173(9) 0.0240(10) 0.0243(10) -0.0075(8) -0.0054(8) -0.0018(7)
C6 0.0169(8) 0.0211(9) 0.0177(9) -0.0099(7) -0.0025(7) -0.0047(7)
C7 0.0216(9) 0.0254(10) 0.0175(9) -0.0065(8) -0.0049(7) -0.0052(8)
C8 0.0231(10) 0.0416(12) 0.0209(10) -0.0130(9) -0.0068(8) -0.0089(9)
C9 0.0293(11) 0.0371(12) 0.0277(11) -0.0160(9) -0.0062(9) -0.0145(9)
C10 0.0262(10) 0.0228(10) 0.0260(10) -0.0102(8) -0.0058(8) -0.0081(8)
C11 0.0165(8) 0.0224(9) 0.0173(9) -0.0095(7) -0.0033(7) -0.0031(7)
C12 0.0165(8) 0.0169(9) 0.0220(9) -0.0058(7) -0.0060(7) -0.0035(7)
C13 0.0274(10) 0.0218(9) 0.0223(10) -0.0080(8) -0.0010(8) -0.0069(8)
C14 0.0322(11) 0.0237(10) 0.0326(11) -0.0156(9) -0.0008(9) -0.0040(9)
C15 0.0224(10) 0.0162(9) 0.0376(12) -0.0092(8) -0.0059(9) -0.0036(7)
C16 0.0234(10) 0.0204(9) 0.0240(10) -0.0018(8) -0.0044(8) -0.0053(8)
C17 0.0211(9) 0.0202(9) 0.0221(9) -0.0081(8) -0.0042(8) -0.0016(7)
C18 0.0210(9) 0.0143(8) 0.0166(8) -0.0056(7) -0.0042(7) -0.0031(7)
C19 0.0224(9) 0.0226(9) 0.0239(10) -0.0099(8) -0.0073(8) -0.0037(7)
C20 0.0338(11) 0.0237(10) 0.0258(10) -0.0114(8) -0.0127(9) -0.0021(8)
C21 0.0439(12) 0.0248(10) 0.0168(9) -0.0070(8) -0.0060(9) -0.0102(9)
C22 0.0318(11) 0.0300(11) 0.0213(10) -0.0088(8) 0.0015(8) -0.0148(9)
C23 0.0253(10) 0.0247(10) 0.0220(10) -0.0083(8) -0.0055(8) -0.0087(8)
C24 0.0157(8) 0.0238(9) 0.0168(9) -0.0089(7) -0.0031(7) -0.0050(7)
C25 0.0210(9) 0.0228(9) 0.0221(9) -0.0059(8) -0.0066(8) -0.0044(7)
C26 0.0208(9) 0.0352(11) 0.0246(10) -0.0077(9) -0.0103(8) -0.0031(8)
C27 0.0215(10) 0.0415(12) 0.0285(11) -0.0164(9) -0.0072(8) -0.0098(9)
C28 0.0227(10) 0.0308(11) 0.0277(10) -0.0147(9) -0.0029(8) -0.0096(8)
C29 0.0190(9) 0.0225(9) 0.0236(10) -0.0098(8) -0.0056(7) -0.0034(7)
O1 0.0453(9) 0.0281(8) 0.0314(8) -0.0073(7) -0.0241(7) 0.0017(7)
O2 0.0300(8) 0.0290(8) 0.0675(12) -0.0198(8) -0.0175(8) -0.0089(7)
O3 0.0345(9) 0.0329(8) 0.0520(10) -0.0139(8) -0.0275(8) 0.0025(7)
O4 0.0363(9) 0.0468(10) 0.0425(10) -0.0051(8) -0.0063(8) -0.0246(8)
O5 0.0325(8) 0.0360(8) 0.0299(8) -0.0182(7) -0.0076(6) -0.0028(7)

loop_
_atom_type_symbol
_atom_type_description
_atom_type_scat_dispersion_real
_atom_type_scat_dispersion_imag
_atom_type_scat_source
C C 0.0033 0.0016 'International Tables Vol C Tables 4.2.6.8 and 6.1.1.4'
H H 0.0000 0.0000 'International Tables Vol C Tables 4.2.6.8 and 6.1.1.4'
O O 0.0106 0.0060 'International Tables Vol C Tables 4.2.6.8 and 6.1.1.4'
P P 0.1023 0.0942 'International Tables Vol C Tables 4.2.6.8 and 6.1.1.4'
S S 0.1246 0.1234 'International Tables Vol C Tables 4.2.6.8 and 6.1.1.4'
Fe Fe 0.3463 0.8444 'International Tables Vol C Tables 4.2.6.8 and 6.1.1.4'

loop_
_geom_angle_atom_site_label_1
_geom_angle_atom_site_label_2
_geom_angle_atom_site_label_3
_geom_angle
C2 Fe1 C1 91.01(9)
C2 Fe1 P1 94.81(6)
C1 Fe1 P1 99.46(6)
C2 Fe1 S1 91.39(7)
C1 Fe1 S1 160.19(6)
P1 Fe1 S1 99.924(19)
C2 Fe1 S2 153.89(6)
C1 Fe1 S2 89.15(6)
P1 Fe1 S2 110.919(19)
S1 Fe1 S2 80.164(18)
C2 Fe1 Fe2 97.94(6)
C1 Fe1 Fe2 103.11(6)
P1 Fe1 Fe2 153.784(17)
S1 Fe1 Fe2 57.092(14)
S2 Fe1 Fe2 56.748(14)
C3 Fe2 C4 92.28(9)
C3 Fe2 C5 100.94(9)
C4 Fe2 C5 99.62(9)
C3 Fe2 S2 90.77(6)
C4 Fe2 S2 162.45(7)
C5 Fe2 S2 96.75(6)
C3 Fe2 S1 152.71(7)
C4 Fe2 S1 89.40(7)
C5 Fe2 S1 105.62(6)
S2 Fe2 S1 80.115(18)
C3 Fe2 Fe1 96.97(7)
C4 Fe2 Fe1 105.20(7)
C5 Fe2 Fe1 148.63(6)
S2 Fe2 Fe1 57.263(14)
S1 Fe2 Fe1 56.486(14)
C6 S1 Fe1 103.39(6)
C6 S1 Fe2 100.46(6)
Fe1 S1 Fe2 66.422(15)
C11 S2 Fe2 98.14(6)
C11 S2 Fe1 104.38(6)
Fe2 S2 Fe1 65.989(15)
C24 P1 C18 103.16(8)
C24 P1 C12 103.58(8)
C18 P1 C12 102.01(8)
C24 P1 Fe1 115.71(6)
C18 P1 Fe1 116.85(6)
C12 P1 Fe1 113.69(6)
O1 C1 Fe1 176.57(18)
O2 C2 Fe1 178.24(18)
O3 C3 Fe2 179.0(2)
O4 C4 Fe2 179.1(2)
O5 C5 Fe2 177.78(18)
C7 C6 C11 120.74(17)
C7 C6 S1 123.81(14)
C11 C6 S1 115.42(13)
C6 C7 C8 118.78(18)
C9 C8 C7 120.56(18)
C8 C9 C10 120.51(18)
C11 C10 C9 118.64(18)
C10 C11 C6 120.52(17)
C10 C11 S2 123.84(15)
C6 C11 S2 115.64(13)
C13 C12 C17 118.55(17)
C13 C12 P1 121.92(14)
C17 C12 P1 119.53(14)
C14 C13 C12 120.45(18)
C15 C14 C13 120.23(19)
C14 C15 C16 119.93(18)
C15 C16 C17 120.12(18)
C16 C17 C12 120.71(18)
C23 C18 C19 118.83(17)
C23 C18 P1 122.42(14)
C19 C18 P1 118.66(14)
C20 C19 C18 120.48(18)
C21 C20 C19 120.06(18)
C22 C21 C20 120.08(18)
C21 C22 C23 120.18(19)
C22 C23 C18 120.37(18)
C29 C24 C25 119.39(17)
C29 C24 P1 117.63(14)
C25 C24 P1 122.98(14)
C26 C25 C24 119.81(18)
C27 C26 C25 120.22(18)
C26 C27 C28 120.37(18)
C27 C28 C29 119.67(19)
C28 C29 C24 120.53(18)

loop_
_geom_bond_atom_site_label_1
_geom_bond_atom_site_label_2
_geom_bond_distance
Fe1 C2 1.7655(19)
Fe1 C1 1.772(2)
Fe1 P1 2.2530(5)
Fe1 S1 2.2667(5)
Fe1 S2 2.2945(5)
Fe1 Fe2 2.4917(4)
Fe2 C3 1.790(2)
Fe2 C4 1.793(2)
Fe2 C5 1.806(2)
Fe2 S2 2.2811(5)
Fe2 S1 2.2824(5)
S1 C6 1.7841(18)
S2 C11 1.7883(18)
P1 C24 1.8207(18)
P1 C18 1.8289(18)
P1 C12 1.8327(18)
C1 O1 1.142(2)
C2 O2 1.144(2)
C3 O3 1.140(2)
C4 O4 1.137(2)
C5 O5 1.137(2)
C6 C7 1.380(3)
C6 C11 1.388(3)
C7 C8 1.390(3)
C8 C9 1.380(3)
C9 C10 1.397(3)
C10 C11 1.381(3)
C12 C13 1.389(3)
C12 C17 1.396(3)
C13 C14 1.388(3)
C14 C15 1.378(3)
C15 C16 1.378(3)
C16 C17 1.381(3)
C18 C23 1.392(3)
C18 C19 1.398(3)
C19 C20 1.385(3)
C20 C21 1.383(3)
C21 C22 1.381(3)
C22 C23 1.389(3)
C24 C29 1.390(3)
C24 C25 1.394(3)
C25 C26 1.392(3)
C26 C27 1.380(3)
C27 C28 1.384(3)
C28 C29 1.388(3)
